data_2238099
loop_
_publ_author_name
'Choi, Hong Dae'
'Seo, Pil Ja'
'Lee, Uk'

_publ_section_title
;
 3-(2-Fluorophenylsulfinyl)-2,5,7-trimethyl-1-benzofuran
;
_journal_coeditor_code YK2091
_journal_issue 6
_journal_name_full 'Acta Crystallographica Section E'
_journal_page_first o821
_journal_paper_doi 10.1107/S1600536813011495
_journal_volume 69
_journal_year 2013
_chemical_formula_iupac 'C17 H15 F O2 S'
_chemical_formula_moiety 'C17 H15 F O2 S'
_chemical_formula_sum 'C17 H15 F O2 S'
_chemical_formula_weight 302.35
_chemical_melting_point_gt 394
_chemical_melting_point_lt 395
_chemical_name_systematic
;
3-(2-Fluorophenylsulfinyl)-2,5,7-trimethyl-1-benzofuran
;
_space_group_IT_number 2
_symmetry_cell_setting triclinic
_symmetry_space_group_name_Hall '-P 1'
_symmetry_space_group_name_H-M 'P -1'
_atom_sites_solution_hydrogens difmap
_atom_sites_solution_primary direct
_atom_sites_solution_secondary difmap
_cell_angle_alpha 78.167(10)
_cell_angle_beta 83.720(10)
_cell_angle_gamma 79.722(11)
_cell_formula_units_Z 2
_cell_length_a 6.0969(10)
_cell_length_b 10.9279(16)
_cell_length_c 11.2209(16)
_cell_measurement_reflns_used 3261
_cell_measurement_temperature 173(2)
_cell_measurement_theta_max 26.39
_cell_measurement_theta_min 2.41
_cell_volume 717.92(19)
_computing_cell_refinement '<i>SAINT</i> (Bruker, 2009)'
_computing_data_collection '<i>APEX2</i> (Bruker, 2009)'
_computing_data_reduction '<i>SAINT</i> (Bruker, 2009)'
_computing_molecular_graphics
;
<i>ORTEP-3</i> for Windows
(Farrugia, 2012) and <i>DIAMOND</i> (Brandenburg,
1998)
;
_computing_publication_material '<i>SHELXL97</i> (Sheldrick, 2008)'
_computing_structure_refinement '<i>SHELXL97</i> (Sheldrick, 2008)'
_computing_structure_solution '<i>SHELXS97</i> (Sheldrick, 2008)'
_diffrn_ambient_temperature 173(2)
_diffrn_detector_area_resol_mean 10.0
_diffrn_measured_fraction_theta_full 1.000
_diffrn_measured_fraction_theta_max 1.000
_diffrn_measurement_device_type 'Bruker SMART APEXII CCD'
_diffrn_measurement_method '\f and \w scans'
_diffrn_radiation_monochromator 'graphite multilayer'
_diffrn_radiation_source 'rotating anode'
_diffrn_radiation_type MoK\a
_diffrn_radiation_wavelength 0.71073
_diffrn_reflns_av_R_equivalents 0.0420
_diffrn_reflns_av_sigmaI/netI 0.0349
_diffrn_reflns_limit_h_max 7
_diffrn_reflns_limit_h_min -7
_diffrn_reflns_limit_k_max 12
_diffrn_reflns_limit_k_min -12
_diffrn_reflns_limit_l_max 13
_diffrn_reflns_limit_l_min -13
_diffrn_reflns_number 10389
_diffrn_reflns_theta_full 25.00
_diffrn_reflns_theta_max 25.00
_diffrn_reflns_theta_min 1.86
_diffrn_standards_number 0
_exptl_absorpt_coefficient_mu 0.238
_exptl_absorpt_correction_T_max 0.7457
_exptl_absorpt_correction_T_min 0.6399
_exptl_absorpt_correction_type multi-scan
_exptl_absorpt_process_details '(<i>SADABS</i>; Bruker, 2009)'
_exptl_crystal_colour colourless
_exptl_crystal_density_diffrn 1.399
_exptl_crystal_density_method 'not measured'
_exptl_crystal_description block
_exptl_crystal_F_000 316
_exptl_crystal_size_max 0.218
_exptl_crystal_size_mid 0.125
_exptl_crystal_size_min 0.123
_refine_diff_density_max 0.224
_refine_diff_density_min -0.271
_refine_ls_extinction_method none
_refine_ls_goodness_of_fit_ref 1.054
_refine_ls_hydrogen_treatment constr
_refine_ls_matrix_type full
_refine_ls_number_parameters 193
_refine_ls_number_reflns 2533
_refine_ls_number_restraints 0
_refine_ls_restrained_S_all 1.054
_refine_ls_R_factor_all 0.0532
_refine_ls_R_factor_gt 0.0387
_refine_ls_shift/su_max 0.000
_refine_ls_shift/su_mean 0.000
_refine_ls_structure_factor_coef Fsqd
_refine_ls_weighting_details 'calc w=1/[\s^2^(Fo^2^)+(0.0383P)^2^+0.4211P] where P=(Fo^2^+2Fc^2^)/3'
_refine_ls_weighting_scheme calc
_refine_ls_wR_factor_gt 0.0900
_refine_ls_wR_factor_ref 0.0986
_reflns_number_gt 2028
_reflns_number_total 2533
_reflns_threshold_expression I>2\s(I)
_cod_data_source_file yk2091.cif
_cod_data_source_block I
_cod_database_code 2238099
_cod_database_fobs_code 2238099

loop_
_symmetry_equiv_pos_as_xyz
'x, y, z'
'-x, -y, -z'

loop_
_atom_site_type_symbol
_atom_site_label
_atom_site_fract_x
_atom_site_fract_y
_atom_site_fract_z
_atom_site_U_iso_or_equiv
_atom_site_adp_type
_atom_site_calc_flag
_atom_site_refinement_flags
_atom_site_occupancy
_atom_site_symmetry_multiplicity
S S1 0.53792(10) 0.04652(5) 0.12189(5) 0.03178(17) Uani d . 1 2
F F1 0.1918(2) 0.28030(14) 0.06722(13) 0.0503(4) Uani d . 1 2
O O1 0.2735(2) 0.11435(14) 0.43943(13) 0.0326(4) Uani d . 1 2
O O2 0.7672(3) -0.02603(15) 0.12725(15) 0.0427(4) Uani d . 1 2
C C1 0.4627(4) 0.10282(19) 0.25824(19) 0.0281(5) Uani d . 1 2
C C2 0.5593(3) 0.18749(19) 0.31335(19) 0.0271(5) Uani d . 1 2
C C3 0.7316(4) 0.2583(2) 0.2813(2) 0.0304(5) Uani d . 1 2
H H3 0.8194 0.2568 0.2061 0.037 Uiso calc R 1 2
C C4 0.7730(4) 0.3311(2) 0.3611(2) 0.0336(5) Uani d . 1 2
C C5 0.6391(4) 0.3330(2) 0.4711(2) 0.0368(6) Uani d . 1 2
H H5 0.6688 0.3845 0.5241 0.044 Uiso calc R 1 2
C C6 0.4664(4) 0.2636(2) 0.5060(2) 0.0346(5) Uani d . 1 2
C C7 0.4356(4) 0.19125(19) 0.42355(19) 0.0288(5) Uani d . 1 2
C C8 0.2952(4) 0.0620(2) 0.33726(19) 0.0299(5) Uani d . 1 2
C C9 0.9605(4) 0.4073(2) 0.3309(2) 0.0440(6) Uani d . 1 2
H H9A 1.0749 0.3683 0.2756 0.066 Uiso calc R 1 2
H H9B 1.0265 0.4094 0.4061 0.066 Uiso calc R 1 2
H H9C 0.9026 0.4939 0.2912 0.066 Uiso calc R 1 2
C C10 0.3234(5) 0.2640(3) 0.6234(2) 0.0492(7) Uani d . 1 2
H H10A 0.1691 0.3010 0.6057 0.074 Uiso calc R 1 2
H H10B 0.3800 0.3144 0.6725 0.074 Uiso calc R 1 2
H H10C 0.3277 0.1769 0.6687 0.074 Uiso calc R 1 2
C C11 0.1356(4) -0.0245(2) 0.3341(2) 0.0366(6) Uani d . 1 2
H H11A 0.1604 -0.0540 0.2562 0.055 Uiso calc R 1 2
H H11B -0.0176 0.0206 0.3426 0.055 Uiso calc R 1 2
H H11C 0.1584 -0.0973 0.4014 0.055 Uiso calc R 1 2
C C12 0.5649(4) 0.1939(2) 0.02030(19) 0.0294(5) Uani d . 1 2
C C13 0.3881(4) 0.2921(2) 0.0008(2) 0.0346(5) Uani d . 1 2
C C14 0.4049(4) 0.4017(2) -0.0821(2) 0.0423(6) Uani d . 1 2
H H14 0.2817 0.4687 -0.0925 0.051 Uiso calc R 1 2
C C15 0.6056(5) 0.4119(2) -0.1500(2) 0.0446(6) Uani d . 1 2
H H15 0.6211 0.4867 -0.2085 0.053 Uiso calc R 1 2
C C16 0.7835(4) 0.3147(2) -0.1339(2) 0.0440(6) Uani d . 1 2
H H16 0.9206 0.3227 -0.1817 0.053 Uiso calc R 1 2
C C17 0.7641(4) 0.2053(2) -0.0484(2) 0.0357(5) Uani d . 1 2
H H17 0.8876 0.1385 -0.0372 0.043 Uiso calc R 1 2

loop_
_atom_site_aniso_label
_atom_site_aniso_U_11
_atom_site_aniso_U_22
_atom_site_aniso_U_33
_atom_site_aniso_U_12
_atom_site_aniso_U_13
_atom_site_aniso_U_23
S1 0.0403(3) 0.0285(3) 0.0280(3) -0.0103(2) 0.0039(2) -0.0080(2)
F1 0.0343(8) 0.0617(10) 0.0483(9) -0.0033(7) 0.0032(7) -0.0023(7)
O1 0.0354(9) 0.0332(8) 0.0275(8) -0.0073(7) 0.0059(7) -0.0048(7)
O2 0.0483(10) 0.0361(9) 0.0379(9) 0.0035(8) 0.0052(8) -0.0067(8)
C1 0.0319(12) 0.0261(11) 0.0257(11) -0.0066(9) 0.0011(9) -0.0037(9)
C2 0.0319(12) 0.0233(11) 0.0245(11) -0.0028(9) -0.0011(9) -0.0027(9)
C3 0.0317(12) 0.0270(11) 0.0307(12) -0.0039(9) 0.0004(9) -0.0033(9)
C4 0.0373(13) 0.0235(11) 0.0391(13) -0.0023(10) -0.0096(11) -0.0024(10)
C5 0.0505(15) 0.0259(12) 0.0358(13) -0.0007(11) -0.0128(11) -0.0097(10)
C6 0.0440(14) 0.0291(12) 0.0276(12) 0.0012(10) -0.0051(10) -0.0030(10)
C7 0.0327(12) 0.0240(11) 0.0278(12) -0.0032(9) -0.0008(9) -0.0025(9)
C8 0.0342(12) 0.0277(11) 0.0270(11) -0.0043(9) -0.0013(9) -0.0047(9)
C9 0.0496(15) 0.0326(13) 0.0524(16) -0.0118(11) -0.0112(12) -0.0057(12)
C10 0.0671(18) 0.0478(15) 0.0320(14) -0.0038(13) 0.0026(12) -0.0138(12)
C11 0.0349(13) 0.0336(12) 0.0411(14) -0.0109(10) 0.0023(11) -0.0047(11)
C12 0.0374(12) 0.0309(11) 0.0232(11) -0.0120(10) 0.0001(9) -0.0080(9)
C13 0.0356(13) 0.0423(14) 0.0280(12) -0.0100(11) -0.0009(10) -0.0087(10)
C14 0.0545(16) 0.0352(13) 0.0369(14) -0.0031(12) -0.0116(12) -0.0055(11)
C15 0.0632(18) 0.0378(14) 0.0334(14) -0.0194(13) -0.0013(12) 0.0003(11)
C16 0.0510(16) 0.0504(15) 0.0334(13) -0.0245(13) 0.0090(12) -0.0067(12)
C17 0.0386(13) 0.0374(13) 0.0329(13) -0.0105(11) 0.0038(10) -0.0103(10)

loop_
_atom_type_symbol
_atom_type_description
_atom_type_scat_dispersion_real
_atom_type_scat_dispersion_imag
_atom_type_scat_source
C C 0.0033 0.0016 'International Tables Vol C Tables 4.2.6.8 and 6.1.1.4'
H H 0.0000 0.0000 'International Tables Vol C Tables 4.2.6.8 and 6.1.1.4'
O O 0.0106 0.0060 'International Tables Vol C Tables 4.2.6.8 and 6.1.1.4'
F F 0.0171 0.0103 'International Tables Vol C Tables 4.2.6.8 and 6.1.1.4'
S S 0.1246 0.1234 'International Tables Vol C Tables 4.2.6.8 and 6.1.1.4'

loop_
_geom_angle_atom_site_label_1
_geom_angle_atom_site_label_2
_geom_angle_atom_site_label_3
_geom_angle
O2 S1 C1 108.67(10)
O2 S1 C12 105.39(10)
C1 S1 C12 99.10(10)
C8 O1 C7 106.29(16)
C8 C1 C2 107.28(18)
C8 C1 S1 121.35(17)
C2 C1 S1 131.27(16)
C7 C2 C3 119.3(2)
C7 C2 C1 104.71(18)
C3 C2 C1 136.0(2)
C4 C3 C2 118.6(2)
C4 C3 H3 120.7
C2 C3 H3 120.7
C3 C4 C5 119.6(2)
C3 C4 C9 120.3(2)
C5 C4 C9 120.1(2)
C6 C5 C4 123.4(2)
C6 C5 H5 118.3
C4 C5 H5 118.3
C7 C6 C5 114.3(2)
C7 C6 C10 121.8(2)
C5 C6 C10 123.9(2)
C2 C7 C6 124.8(2)
C2 C7 O1 110.78(18)
C6 C7 O1 124.4(2)
C1 C8 O1 110.95(19)
C1 C8 C11 133.3(2)
O1 C8 C11 115.71(19)
C4 C9 H9A 109.5
C4 C9 H9B 109.5
H9A C9 H9B 109.5
C4 C9 H9C 109.5
H9A C9 H9C 109.5
H9B C9 H9C 109.5
C6 C10 H10A 109.5
C6 C10 H10B 109.5
H10A C10 H10B 109.5
C6 C10 H10C 109.5
H10A C10 H10C 109.5
H10B C10 H10C 109.5
C8 C11 H11A 109.5
C8 C11 H11B 109.5
H11A C11 H11B 109.5
C8 C11 H11C 109.5
H11A C11 H11C 109.5
H11B C11 H11C 109.5
C17 C12 C13 118.7(2)
C17 C12 S1 118.60(18)
C13 C12 S1 122.49(17)
F1 C13 C14 118.8(2)
F1 C13 C12 118.7(2)
C14 C13 C12 122.5(2)
C13 C14 C15 118.1(2)
C13 C14 H14 120.9
C15 C14 H14 120.9
C16 C15 C14 120.6(2)
C16 C15 H15 119.7
C14 C15 H15 119.7
C15 C16 C17 120.4(2)
C15 C16 H16 119.8
C17 C16 H16 119.8
C12 C17 C16 119.6(2)
C12 C17 H17 120.2
C16 C17 H17 120.2

loop_
_geom_bond_atom_site_label_1
_geom_bond_atom_site_label_2
_geom_bond_distance
S1 O2 1.4800(17)
S1 C1 1.750(2)
S1 C12 1.794(2)
F1 C13 1.351(3)
O1 C8 1.367(3)
O1 C7 1.382(3)
C1 C8 1.353(3)
C1 C2 1.447(3)
C2 C7 1.380(3)
C2 C3 1.388(3)
C3 C4 1.383(3)
C3 H3 0.9500
C4 C5 1.405(3)
C4 C9 1.501(3)
C5 C6 1.383(3)
C5 H5 0.9500
C6 C7 1.381(3)
C6 C10 1.498(3)
C8 C11 1.480(3)
C9 H9A 0.9800
C9 H9B 0.9800
C9 H9C 0.9800
C10 H10A 0.9800
C10 H10B 0.9800
C10 H10C 0.9800
C11 H11A 0.9800
C11 H11B 0.9800
C11 H11C 0.9800
C12 C17 1.376(3)
C12 C13 1.380(3)
C13 C14 1.370(3)
C14 C15 1.378(4)
C14 H14 0.9500
C15 C16 1.374(4)
C15 H15 0.9500
C16 C17 1.386(3)
C16 H16 0.9500
C17 H17 0.9500

loop_
_geom_hbond_atom_site_label_D
_geom_hbond_atom_site_label_H
_geom_hbond_atom_site_label_A
_geom_hbond_site_symmetry_A
_geom_hbond_distance_DH
_geom_hbond_distance_HA
_geom_hbond_distance_DA
_geom_hbond_angle_DHA
C17 H17 O2 2_755 0.95 2.47 3.308(3) 147.7

loop_
_geom_torsion_atom_site_label_1
_geom_torsion_atom_site_label_2
_geom_torsion_atom_site_label_3
_geom_torsion_atom_site_label_4
_geom_torsion
O2 S1 C1 C8 -114.62(19)
C12 S1 C1 C8 135.63(19)
O2 S1 C1 C2 61.2(2)
C12 S1 C1 C2 -48.6(2)
C8 C1 C2 C7 -0.7(2)
S1 C1 C2 C7 -176.90(17)
C8 C1 C2 C3 179.6(2)
S1 C1 C2 C3 3.3(4)
C7 C2 C3 C4 -0.3(3)
C1 C2 C3 C4 179.4(2)
C2 C3 C4 C5 -0.8(3)
C2 C3 C4 C9 178.9(2)
C3 C4 C5 C6 0.9(3)
C9 C4 C5 C6 -178.8(2)
C4 C5 C6 C7 0.1(3)
C4 C5 C6 C10 179.6(2)
C3 C2 C7 C6 1.4(3)
C1 C2 C7 C6 -178.4(2)
C3 C2 C7 O1 -179.60(18)
C1 C2 C7 O1 0.6(2)
C5 C6 C7 C2 -1.3(3)
C10 C6 C7 C2 179.2(2)
C5 C6 C7 O1 179.88(19)
C10 C6 C7 O1 0.4(3)
C8 O1 C7 C2 -0.3(2)
C8 O1 C7 C6 178.7(2)
C2 C1 C8 O1 0.5(2)
S1 C1 C8 O1 177.20(14)
C2 C1 C8 C11 180.0(2)
S1 C1 C8 C11 -3.3(4)
C7 O1 C8 C1 -0.2(2)
C7 O1 C8 C11 -179.71(18)
O2 S1 C12 C17 11.7(2)
C1 S1 C12 C17 124.08(18)
O2 S1 C12 C13 -173.87(18)
C1 S1 C12 C13 -61.5(2)
C17 C12 C13 F1 179.23(19)
S1 C12 C13 F1 4.8(3)
C17 C12 C13 C14 -1.6(3)
S1 C12 C13 C14 -175.97(18)
F1 C13 C14 C15 -179.4(2)
C12 C13 C14 C15 1.4(4)
C13 C14 C15 C16 -0.4(4)
C14 C15 C16 C17 -0.4(4)
C13 C12 C17 C16 0.7(3)
S1 C12 C17 C16 175.30(18)
C15 C16 C17 C12 0.3(4)
